data_4307400
loop_
_publ_author_name
'Diptikanta Swain'
'Tayur N. Guru Row'

_publ_contact_author_address
;
Solid State and Structural Chemistry Unit
Indian Institute of Science
Bangalore 560 012. Karnataka.
INDIA.
;
_publ_contact_author_email ssctng@sscu.iisc.ernet.in
_publ_contact_author_fax '(91)803601310 '
_publ_contact_author_name
;
 'Prof. T. N. Guru Row'
;
_publ_contact_author_phone (91)802932796
_publ_section_title
;
Analysis of Phase Transition Pathways in X3H(SO4)2 (X = Rb, NH4, K, Na):
Variable Temperature Single-Crystal X-ray Diffraction Studies#
;
_journal_name_full 'Inorganic Chemistry'
_journal_page_first 4411
_journal_page_last 4421
_journal_paper_doi 10.1021/ic061901x
_journal_volume 46
_journal_year 2007
_chemical_compound_source 'see text'
_chemical_formula_moiety 'H O8 S2, 3(K) '
_chemical_formula_sum 'H K3 O8 S2'
_chemical_formula_weight 310.45
_chemical_name_systematic ' ?'
_space_group_IT_number 15
_symmetry_cell_setting monoclinic
_symmetry_Int_Tables_number 15
_symmetry_space_group_name_Hall '-C 2yc'
_symmetry_space_group_name_H-M 'C 1 2/c 1'
_atom_sites_solution_hydrogens geom
_atom_sites_solution_primary direct
_atom_sites_solution_secondary difmap
_cell_angle_alpha 90.00
_cell_angle_beta 103.011(2)
_cell_angle_gamma 90.00
_cell_formula_units_Z 4
_cell_length_a 14.5676(17)
_cell_length_b 5.6506(7)
_cell_length_c 9.7094(11)
_cell_measurement_reflns_used 548
_cell_measurement_temperature 100(2)
_cell_measurement_theta_max 27.635
_cell_measurement_theta_min 0.8754
_cell_volume 778.72(16)
_computing_cell_refinement 'Bruker SMART V5.628, (Bruker, 2004)'
_computing_data_collection 'Bruker SMART V5.628, (Bruker, 2004)'
_computing_data_reduction 'Bruker SAINT V6.45a, (Bruker, 2004)'
_computing_molecular_graphics 'DIAMOND. version 2.1c (Brandenburg, K. 1999)'
_computing_publication_material 'PLATON (Spek, 1990)'
_computing_structure_refinement 'SHELXL-97 (Sheldrick, 1997)'
_computing_structure_solution 'SHELXTL V6.14 (Bruker, 2000)'
_diffrn_ambient_temperature 100(2)
_diffrn_measured_fraction_theta_full 1.000
_diffrn_measured_fraction_theta_max 0.937
_diffrn_measurement_device_type 'Bruker SMART CCD area detector'
_diffrn_measurement_method '\f and \w scans'
_diffrn_radiation_monochromator graphite
_diffrn_radiation_source 'fine-focus sealed tube'
_diffrn_radiation_type MoK\a
_diffrn_radiation_wavelength 0.71073
_diffrn_reflns_av_R_equivalents 0.0235
_diffrn_reflns_av_sigmaI/netI 0.0175
_diffrn_reflns_limit_h_max 19
_diffrn_reflns_limit_h_min -18
_diffrn_reflns_limit_k_max 7
_diffrn_reflns_limit_k_min -7
_diffrn_reflns_limit_l_max 12
_diffrn_reflns_limit_l_min -12
_diffrn_reflns_number 4141
_diffrn_reflns_reduction_process ' ?'
_diffrn_reflns_theta_full 25.00
_diffrn_reflns_theta_max 28.67
_diffrn_reflns_theta_min 2.87
_exptl_absorpt_coefficient_mu 2.298
_exptl_absorpt_correction_T_max 0.6320
_exptl_absorpt_correction_T_min 0.5820
_exptl_absorpt_correction_type multi-scan
_exptl_absorpt_process_details 'SADABS, (Sheldrick, 1996)'
_exptl_crystal_colour colourless
_exptl_crystal_density_diffrn 2.648
_exptl_crystal_density_method 'Not Measured'
_exptl_crystal_description block
_exptl_crystal_F_000 616
_exptl_crystal_size_max 0.25
_exptl_crystal_size_mid 0.20
_exptl_crystal_size_min 0.20
_refine_diff_density_max 0.495
_refine_diff_density_min -0.498
_refine_diff_density_rms 0.083
_refine_ls_extinction_coef 0.0073(5)
_refine_ls_extinction_expression Fc^*^=kFc[1+0.001xFc^2^\l^3^/sin(2\q)]^-1/4^
_refine_ls_extinction_method SHELXL
_refine_ls_goodness_of_fit_ref 1.184
_refine_ls_hydrogen_treatment constr
_refine_ls_matrix_type full
_refine_ls_number_parameters 62
_refine_ls_number_reflns 940
_refine_ls_number_restraints 0
_refine_ls_restrained_S_all 1.184
_refine_ls_R_factor_all 0.0256
_refine_ls_R_factor_gt 0.0251
_refine_ls_shift/su_max 0.001
_refine_ls_shift/su_mean 0.000
_refine_ls_structure_factor_coef Fsqd
_refine_ls_weighting_details 'calc w=1/[\s^2^(Fo^2^)+(0.0176P)^2^+3.0022P] where P=(Fo^2^+2Fc^2^)/3'
_refine_ls_weighting_scheme calc
_refine_ls_wR_factor_gt 0.0641
_refine_ls_wR_factor_ref 0.0643
_reflns_number_gt 911
_reflns_number_total 940
_reflns_threshold_expression >2sigma(I)
_cod_data_source_file ic061901x-file003.cif
_cod_data_source_block k3hs80_m
_cod_depositor_comments
;
The following automatic conversions were performed:
'_symmetry_cell_setting' value 'Monoclinic' changed to 'monoclinic'
according to '/home/saulius/struct/CIF-dictionaries/cif_core.dic'
dictionary named 'cif_core.dic' version 2.4.1 from 2010-06-29.

Automatic conversion script
Id: cif_fix_enum 1527 2010-12-29 10:47:43Z saulius 
;
_cod_original_sg_symbol_H-M 'C 2/c'
_cod_original_formula_sum 'H K3 O8 S2 '
_cod_database_code 4307400

loop_
_symmetry_equiv_pos_as_xyz
'x, y, z'
'-x, y, -z+1/2'
'x+1/2, y+1/2, z'
'-x+1/2, y+1/2, -z+1/2'
'-x, -y, -z'
'x, -y, z-1/2'
'-x+1/2, -y+1/2, -z'
'x+1/2, -y+1/2, z-1/2'

loop_
_atom_site_label
_atom_site_type_symbol
_atom_site_fract_x
_atom_site_fract_y
_atom_site_fract_z
_atom_site_U_iso_or_equiv
_atom_site_adp_type
_atom_site_occupancy
_atom_site_symmetry_multiplicity
_atom_site_calc_flag
_atom_site_refinement_flags
_atom_site_disorder_assembly
_atom_site_disorder_group
K1 K 0.19406(3) 0.23319(8) 0.65174(4) 0.01017(15) Uani 1 1 d . . .
K2 K 0.5000 0.25144(10) 0.7500 0.00902(17) Uani 1 2 d S . .
S1 S 0.38380(3) 0.22843(8) 1.03840(5) 0.00755(16) Uani 1 1 d . . .
O1 O 0.49087(10) 0.1883(3) 1.06178(16) 0.0129(3) Uani 1 1 d . . .
O2 O 0.34730(10) 0.2406(2) 0.88474(15) 0.0105(3) Uani 1 1 d . . .
O3 O 0.36915(10) 0.4488(3) 1.10848(15) 0.0118(3) Uani 1 1 d . . .
O4 O 0.34605(10) 0.0220(3) 1.09910(14) 0.0103(3) Uani 1 1 d . . .
H1 H 0.5000 0.0000 1.0000 0.068(18) Uiso 1 2 d S . .

loop_
_atom_site_aniso_label
_atom_site_aniso_U_11
_atom_site_aniso_U_22
_atom_site_aniso_U_33
_atom_site_aniso_U_23
_atom_site_aniso_U_13
_atom_site_aniso_U_12
K1 0.0111(2) 0.0102(2) 0.0092(2) -0.00006(14) 0.00231(16) 0.00130(14)
K2 0.0077(3) 0.0107(3) 0.0087(3) 0.000 0.0019(2) 0.000
S1 0.0070(2) 0.0080(2) 0.0078(3) 0.00041(16) 0.00198(17) 0.00002(16)
O1 0.0070(7) 0.0158(7) 0.0158(7) 0.0005(6) 0.0021(5) 0.0004(6)
O2 0.0117(7) 0.0132(7) 0.0067(7) -0.0003(5) 0.0027(5) 0.0006(5)
O3 0.0143(7) 0.0105(7) 0.0108(7) -0.0023(5) 0.0031(5) -0.0016(5)
O4 0.0107(7) 0.0095(7) 0.0114(7) 0.0017(5) 0.0036(5) -0.0010(5)

loop_
_atom_type_symbol
_atom_type_description
_atom_type_scat_dispersion_real
_atom_type_scat_dispersion_imag
_atom_type_scat_source
S S 0.1246 0.1234 'International Tables Vol C Tables 4.2.6.8 and 6.1.1.4'
O O 0.0106 0.0060 'International Tables Vol C Tables 4.2.6.8 and 6.1.1.4'
K K 0.2009 0.2494 'International Tables Vol C Tables 4.2.6.8 and 6.1.1.4'
H H 0.0000 0.0000 'International Tables Vol C Tables 4.2.6.8 and 6.1.1.4'

loop_
_geom_angle_atom_site_label_1
_geom_angle_atom_site_label_2
_geom_angle_atom_site_label_3
_geom_angle
_geom_angle_site_symmetry_1
_geom_angle_site_symmetry_3
_geom_angle_publ_flag
O4 K1 O2 68.50(4) 6 . ?
O4 K1 O2 68.07(4) 6 4_546 ?
O2 K1 O2 102.87(5) . 4_546 ?
O4 K1 O3 112.08(4) 6 7_557 ?
O2 K1 O3 72.17(4) . 7_557 ?
O2 K1 O3 69.82(4) 4_546 7_557 ?
O4 K1 O4 99.00(4) 6 4_556 ?
O2 K1 O4 130.41(4) . 4_556 ?
O2 K1 O4 116.80(4) 4_546 4_556 ?
O3 K1 O4 147.69(4) 7_557 4_556 ?
O4 K1 O1 144.76(5) 6 8_455 ?
O2 K1 O1 143.96(4) . 8_455 ?
O2 K1 O1 86.54(4) 4_546 8_455 ?
O3 K1 O1 79.00(4) 7_557 8_455 ?
O4 K1 O1 70.28(4) 4_556 8_455 ?
O4 K1 O2 129.34(4) 6 4_556 ?
O2 K1 O2 100.82(5) . 4_556 ?
O2 K1 O2 154.99(6) 4_546 4_556 ?
O3 K1 O2 110.62(4) 7_557 4_556 ?
O4 K1 O2 49.26(4) 4_556 4_556 ?
O1 K1 O2 69.48(4) 8_455 4_556 ?
O4 K1 O4 134.77(2) 6 7_557 ?
O2 K1 O4 66.43(4) . 7_557 ?
O2 K1 O4 118.88(4) 4_546 7_557 ?
O3 K1 O4 49.27(4) 7_557 7_557 ?
O4 K1 O4 112.76(2) 4_556 7_557 ?
O1 K1 O4 78.48(4) 8_455 7_557 ?
O2 K1 O4 64.45(4) 4_556 7_557 ?
O4 K1 O3 70.71(4) 6 4_546 ?
O2 K1 O3 137.41(4) . 4_546 ?
O2 K1 O3 49.32(4) 4_546 4_546 ?
O3 K1 O3 113.67(3) 7_557 4_546 ?
O4 K1 O3 67.73(4) 4_556 4_546 ?
O1 K1 O3 74.22(4) 8_455 4_546 ?
O2 K1 O3 114.29(4) 4_556 4_546 ?
O4 K1 O3 150.61(4) 7_557 4_546 ?
O4 K1 O3 65.14(4) 6 6_565 ?
O2 K1 O3 65.57(4) . 6_565 ?
O2 K1 O3 132.75(4) 4_546 6_565 ?
O3 K1 O3 135.30(3) 7_557 6_565 ?
O4 K1 O3 65.79(4) 4_556 6_565 ?
O1 K1 O3 130.82(4) 8_455 6_565 ?
O2 K1 O3 65.59(4) 4_556 6_565 ?
O4 K1 O3 98.84(4) 7_557 6_565 ?
O3 K1 O3 107.13(4) 4_546 6_565 ?
O4 K1 S1 120.52(3) 6 4_556 ?
O2 K1 S1 122.28(3) . 4_556 ?
O2 K1 S1 134.39(3) 4_546 4_556 ?
O3 K1 S1 127.16(3) 7_557 4_556 ?
O4 K1 S1 25.32(3) 4_556 4_556 ?
O1 K1 S1 61.46(3) 8_455 4_556 ?
O2 K1 S1 25.44(3) 4_556 4_556 ?
O4 K1 S1 87.48(3) 7_557 4_556 ?
O3 K1 S1 88.96(3) 4_546 4_556 ?
O3 K1 S1 69.38(3) 6_565 4_556 ?
O4 K1 S1 69.67(3) 6 4_546 ?
O2 K1 S1 123.48(3) . 4_546 ?
O2 K1 S1 24.72(3) 4_546 4_546 ?
O3 K1 S1 90.63(3) 7_557 4_546 ?
O4 K1 S1 92.08(3) 4_556 4_546 ?
O1 K1 S1 77.10(3) 8_455 4_546 ?
O2 K1 S1 135.21(3) 4_556 4_546 ?
O4 K1 S1 136.33(3) 7_557 4_546 ?
O3 K1 S1 24.83(3) 4_546 4_546 ?
O3 K1 S1 124.46(3) 6_565 4_546 ?
S1 K1 S1 111.13(2) 4_556 4_546 ?
O3 K2 O3 101.78(7) 5_667 6_565 ?
O3 K2 O2 73.04(4) 5_667 2_656 ?
O3 K2 O2 108.61(4) 6_565 2_656 ?
O3 K2 O2 108.61(4) 5_667 . ?
O3 K2 O2 73.04(4) 6_565 . ?
O2 K2 O2 177.51(6) 2_656 . ?
O3 K2 O4 173.27(4) 5_667 6 ?
O3 K2 O4 72.09(4) 6_565 6 ?
O2 K2 O4 111.20(4) 2_656 6 ?
O2 K2 O4 67.34(4) . 6 ?
O3 K2 O4 72.09(4) 5_667 5_657 ?
O3 K2 O4 173.27(5) 6_565 5_657 ?
O2 K2 O4 67.34(4) 2_656 5_657 ?
O2 K2 O4 111.20(4) . 5_657 ?
O4 K2 O4 114.17(6) 6 5_657 ?
O3 K2 O1 138.24(4) 5_667 6 ?
O3 K2 O1 105.99(4) 6_565 6 ?
O2 K2 O1 68.88(4) 2_656 6 ?
O2 K2 O1 108.97(4) . 6 ?
O4 K2 O1 47.93(4) 6 6 ?
O4 K2 O1 77.90(4) 5_657 6 ?
O3 K2 O1 105.99(4) 5_667 5_657 ?
O3 K2 O1 138.24(4) 6_565 5_657 ?
O2 K2 O1 108.97(4) 2_656 5_657 ?
O2 K2 O1 68.88(4) . 5_657 ?
O4 K2 O1 77.90(4) 6 5_657 ?
O4 K2 O1 47.93(4) 5_657 5_657 ?
O1 K2 O1 71.90(6) 6 5_657 ?
O3 K2 O1 113.15(4) 5_667 2_656 ?
O3 K2 O1 75.70(4) 6_565 2_656 ?
O2 K2 O1 47.89(4) 2_656 2_656 ?
O2 K2 O1 131.72(4) . 2_656 ?
O4 K2 O1 68.55(4) 6 2_656 ?
O4 K2 O1 103.88(4) 5_657 2_656 ?
O1 K2 O1 47.70(5) 6 2_656 ?
O1 K2 O1 119.05(3) 5_657 2_656 ?
O3 K2 O1 75.70(4) 5_667 . ?
O3 K2 O1 113.15(4) 6_565 . ?
O2 K2 O1 131.72(4) 2_656 . ?
O2 K2 O1 47.89(4) . . ?
O4 K2 O1 103.88(4) 6 . ?
O4 K2 O1 68.55(4) 5_657 . ?
O1 K2 O1 119.05(3) 6 . ?
O1 K2 O1 47.70(5) 5_657 . ?
O1 K2 O1 166.71(6) 2_656 . ?
O3 K2 S1 91.65(3) 5_667 . ?
O3 K2 S1 90.97(3) 6_565 . ?
O2 K2 S1 157.02(3) 2_656 . ?
O2 K2 S1 22.75(3) . . ?
O4 K2 S1 85.78(3) 6 . ?
O4 K2 S1 91.96(3) 5_657 . ?
O1 K2 S1 118.08(3) 6 . ?
O1 K2 S1 58.03(3) 5_657 . ?
O1 K2 S1 153.59(3) 2_656 . ?
O1 K2 S1 25.31(3) . . ?
O3 K2 S1 90.97(3) 5_667 2_656 ?
O3 K2 S1 91.65(3) 6_565 2_656 ?
O2 K2 S1 22.75(3) 2_656 2_656 ?
O2 K2 S1 157.02(3) . 2_656 ?
O4 K2 S1 91.96(3) 6 2_656 ?
O4 K2 S1 85.78(3) 5_657 2_656 ?
O1 K2 S1 58.03(3) 6 2_656 ?
O1 K2 S1 118.08(3) 5_657 2_656 ?
O1 K2 S1 25.31(3) 2_656 2_656 ?
O1 K2 S1 153.59(3) . 2_656 ?
S1 K2 S1 175.84(2) . 2_656 ?
O3 S1 O2 112.14(8) . . ?
O3 S1 O4 112.58(9) . . ?
O2 S1 O4 111.24(8) . . ?
O3 S1 O1 107.84(9) . . ?
O2 S1 O1 106.22(8) . . ?
O4 S1 O1 106.38(8) . . ?
O3 S1 K1 152.85(6) . 4_546 ?
O2 S1 K1 59.14(6) . 4_546 ?
O4 S1 K1 57.00(6) . 4_546 ?
O1 S1 K1 99.30(6) . 4_546 ?
O3 S1 K1 58.55(6) . 4_556 ?
O2 S1 K1 54.34(6) . 4_556 ?
O4 S1 K1 139.85(6) . 4_556 ?
O1 S1 K1 113.60(6) . 4_556 ?
K1 S1 K1 111.13(2) 4_546 4_556 ?
O3 S1 K1 55.12(6) . 7_557 ?
O2 S1 K1 140.14(6) . 7_557 ?
O4 S1 K1 58.27(6) . 7_557 ?
O1 S1 K1 113.64(6) . 7_557 ?
K1 S1 K1 112.930(18) 4_546 7_557 ?
K1 S1 K1 106.358(16) 4_556 7_557 ?
O3 S1 K2 118.56(6) . . ?
O2 S1 K2 48.04(6) . . ?
O4 S1 K2 128.86(6) . . ?
O1 S1 K2 58.69(6) . . ?
K1 S1 K2 76.377(15) 4_546 . ?
K1 S1 K2 73.026(15) 4_556 . ?
K1 S1 K2 169.61(2) 7_557 . ?
O3 S1 K2 118.56(6) . 5_657 ?
O2 S1 K2 129.30(6) . 5_657 ?
O4 S1 K2 48.77(6) . 5_657 ?
O1 S1 K2 58.22(6) . 5_657 ?
K1 S1 K2 75.277(15) 4_546 5_657 ?
K1 S1 K2 171.021(19) 4_556 5_657 ?
K1 S1 K2 75.743(13) 7_557 5_657 ?
K2 S1 K2 103.282(15) . 5_657 ?
O3 S1 K2 34.20(6) . 5_667 ?
O2 S1 K2 122.26(6) . 5_667 ?
O4 S1 K2 124.37(6) . 5_667 ?
O1 S1 K2 73.65(6) . 5_667 ?
K1 S1 K2 172.949(18) 4_546 5_667 ?
K1 S1 K2 72.514(15) 4_556 5_667 ?
K1 S1 K2 70.781(13) 7_557 5_667 ?
K2 S1 K2 99.474(14) . 5_667 ?
K2 S1 K2 100.451(15) 5_657 5_667 ?
S1 O1 K1 160.73(9) . 8_556 ?
S1 O1 K2 96.51(7) . 5_657 ?
K1 O1 K2 92.27(4) 8_556 5_657 ?
S1 O1 K2 95.99(7) . . ?
K1 O1 K2 90.64(4) 8_556 . ?
K2 O1 K2 132.30(5) 5_657 . ?
S1 O2 K1 149.46(9) . . ?
S1 O2 K2 109.21(8) . . ?
K1 O2 K2 101.19(5) . . ?
S1 O2 K1 100.94(7) . 4_556 ?
K1 O2 K1 78.84(4) . 4_556 ?
K2 O2 K1 95.03(4) . 4_556 ?
S1 O2 K1 95.42(7) . 4_546 ?
K1 O2 K1 77.47(4) . 4_546 ?
K2 O2 K1 97.30(4) . 4_546 ?
K1 O2 K1 154.99(6) 4_556 4_546 ?
S1 O3 K2 128.04(8) . 5_667 ?
S1 O3 K1 100.34(7) . 7_557 ?
K2 O3 K1 97.52(4) 5_667 7_557 ?
S1 O3 K1 96.63(7) . 4_556 ?
K2 O3 K1 98.21(5) 5_667 4_556 ?
K1 O3 K1 142.11(6) 7_557 4_556 ?
S1 O3 K1 137.75(8) . 6_566 ?
K2 O3 K1 94.18(4) 5_667 6_566 ?
K1 O3 K1 71.78(3) 7_557 6_566 ?
K1 O3 K1 72.87(4) 4_556 6_566 ?
S1 O4 K1 150.48(8) . 6_556 ?
S1 O4 K2 108.38(7) . 5_657 ?
K1 O4 K2 101.05(5) 6_556 5_657 ?
S1 O4 K1 97.69(7) . 4_546 ?
K1 O4 K1 81.00(4) 6_556 4_546 ?
K2 O4 K1 96.56(4) 5_657 4_546 ?
S1 O4 K1 96.74(7) . 7_557 ?
K1 O4 K1 77.31(4) 6_556 7_557 ?
K2 O4 K1 96.36(4) 5_657 7_557 ?
K1 O4 K1 156.50(5) 4_546 7_557 ?

loop_
_geom_bond_atom_site_label_1
_geom_bond_atom_site_label_2
_geom_bond_distance
_geom_bond_site_symmetry_2
_geom_bond_publ_flag
K1 O4 2.7842(14) 6 ?
K1 O2 2.7981(16) . ?
K1 O2 2.8532(15) 4_546 ?
K1 O3 2.8793(15) 7_557 ?
K1 O4 2.8801(15) 4_556 ?
K1 O1 2.9252(15) 8_455 ?
K1 O2 2.9347(15) 4_556 ?
K1 O4 2.9571(15) 7_557 ?
K1 O3 2.9609(15) 4_546 ?
K1 O3 3.2241(16) 6_565 ?
K1 S1 3.4034(7) 4_556 ?
K1 S1 3.4477(7) 4_546 ?
K2 O3 2.6854(15) 5_667 ?
K2 O3 2.6854(15) 6_565 ?
K2 O2 2.8238(15) 2_656 ?
K2 O2 2.8238(15) . ?
K2 O4 2.8432(14) 6 ?
K2 O4 2.8432(14) 5_657 ?
K2 O1 3.0697(16) 6 ?
K2 O1 3.0697(16) 5_657 ?
K2 O1 3.0806(15) 2_656 ?
K2 O1 3.0806(15) . ?
K2 S1 3.5858(6) . ?
K2 S1 3.5858(6) 2_656 ?
S1 O3 1.4574(15) . ?
S1 O2 1.4684(15) . ?
S1 O4 1.4686(15) . ?
S1 O1 1.5415(15) . ?
S1 K1 3.4034(7) 4_546 ?
S1 K1 3.4477(7) 4_556 ?
S1 K1 3.4527(7) 7_557 ?
S1 K2 3.5879(7) 5_657 ?
S1 K2 3.7628(7) 5_667 ?
O1 K1 2.9253(15) 8_556 ?
O1 K2 3.0697(16) 5_657 ?
O2 K1 2.8532(15) 4_556 ?
O2 K1 2.9347(15) 4_546 ?
O3 K2 2.6854(15) 5_667 ?
O3 K1 2.8793(15) 7_557 ?
O3 K1 2.9609(15) 4_556 ?
O3 K1 3.2241(15) 6_566 ?
O4 K1 2.7842(14) 6_556 ?
O4 K2 2.8432(14) 5_657 ?
O4 K1 2.8801(15) 4_546 ?
O4 K1 2.9571(15) 7_557 ?

loop_
_geom_hbond_atom_site_label_D
_geom_hbond_atom_site_label_H
_geom_hbond_atom_site_label_A
_geom_hbond_distance_DH
_geom_hbond_distance_HA
_geom_hbond_distance_DA
_geom_hbond_angle_DHA
_geom_hbond_site_symmetry_A
_geom_hbond_publ_flag
O1 H1 O1 1.2400 1.2400 2.486(2) 180.00 5_657 yes
